data_4128742
loop_
_publ_author_name
'Cheisson, Thibault'
'Kersey, Kyle D.'
'Mahieu, Nolwenn'
'McSkimming, Alex'
'Gau, Michael R.'
'Carroll, Patrick J.'
'Schelter, Eric J.'

_publ_section_title
;
 Multiple Bonding in Lanthanides and Actinides: Direct Comparison of
 Covalency in Thorium(IV)- and Cerium(IV)-Imido Complexes.
;
_journal_issue 23
_journal_name_full 'Journal of the American Chemical Society'
_journal_page_first 9185
_journal_page_last 9190
_journal_paper_doi 10.1021/jacs.9b04061
_journal_volume 141
_journal_year 2019
_chemical_formula_moiety 'C41 H48 F6 N5 O3 Th, C18 H36 K N2 O6'
_chemical_formula_sum 'C59 H84 F6 K N7 O9 Th'
_chemical_formula_weight 1420.47
_space_group_crystal_system triclinic
_space_group_IT_number 2
_space_group_name_Hall '-P 1'
_space_group_name_H-M_alt 'P -1'
_atom_sites_solution_hydrogens geom
_atom_sites_solution_primary dual
_audit_creation_date 2018-07-06
_audit_creation_method
;
Olex2 1.2
(compiled 2018.05.29 svn.r3508 for OlexSys, GUI svn.r5506)
;
_cell_angle_alpha 94.897(2)
_cell_angle_beta 95.005(2)
_cell_angle_gamma 118.644(2)
_cell_formula_units_Z 2
_cell_length_a 11.8126(6)
_cell_length_b 12.0421(6)
_cell_length_c 25.5193(12)
_cell_measurement_reflns_used 9814
_cell_measurement_temperature 100
_cell_measurement_theta_max 27.53
_cell_measurement_theta_min 3.13
_cell_volume 3139.9(3)
_computing_cell_refinement 'Bruker SAINT v8.37A'
_computing_data_collection 'Bruker APEX3 v2016.1-0'
_computing_data_reduction 'Bruker SAINT v8.37A'
_computing_molecular_graphics 'Olex2 (Dolomanov et al., 2009)'
_computing_publication_material 'Olex2 (Dolomanov et al., 2009)'
_computing_structure_refinement 'ShelXL (Sheldrick, 2015)'
_computing_structure_solution 'ShelXT (Sheldrick, 2015)'
_diffrn_ambient_temperature 100
_diffrn_measured_fraction_theta_full 0.998
_diffrn_measured_fraction_theta_max 0.995
_diffrn_measurement_device 'CMOS area detector'
_diffrn_measurement_device_type 'Bruker D8QUEST'
_diffrn_measurement_method '\w and \f scans'
_diffrn_radiation_monochromator graphite
_diffrn_radiation_type MoK\a
_diffrn_radiation_wavelength 0.71073
_diffrn_reflns_av_R_equivalents 0.0748
_diffrn_reflns_av_unetI/netI 0.0508
_diffrn_reflns_Laue_measured_fraction_full 0.998
_diffrn_reflns_Laue_measured_fraction_max 0.995
_diffrn_reflns_limit_h_max 15
_diffrn_reflns_limit_h_min -14
_diffrn_reflns_limit_k_max 15
_diffrn_reflns_limit_k_min -15
_diffrn_reflns_limit_l_max 33
_diffrn_reflns_limit_l_min -33
_diffrn_reflns_number 103603
_diffrn_reflns_point_group_measured_fraction_full 0.998
_diffrn_reflns_point_group_measured_fraction_max 0.995
_diffrn_reflns_theta_full 25.242
_diffrn_reflns_theta_max 27.556
_diffrn_reflns_theta_min 3.132
_diffrn_source 'sealed tube'
_exptl_absorpt_coefficient_mu 2.517
_exptl_absorpt_correction_T_max 0.7456
_exptl_absorpt_correction_T_min 0.6042
_exptl_absorpt_correction_type multi-scan
_exptl_absorpt_process_details 'SADABS v2014/5'
_exptl_crystal_colour yellow
_exptl_crystal_density_diffrn 1.502
_exptl_crystal_description plate
_exptl_crystal_F_000 1444
_exptl_crystal_size_max 0.24
_exptl_crystal_size_mid 0.13
_exptl_crystal_size_min 0.02
_refine_diff_density_max 2.763
_refine_diff_density_min -3.270
_refine_diff_density_rms 0.166
_refine_ls_extinction_method none
_refine_ls_goodness_of_fit_ref 1.161
_refine_ls_hydrogen_treatment constr
_refine_ls_matrix_type full
_refine_ls_number_parameters 757
_refine_ls_number_reflns 14451
_refine_ls_number_restraints 0
_refine_ls_restrained_S_all 1.161
_refine_ls_R_factor_all 0.0682
_refine_ls_R_factor_gt 0.0564
_refine_ls_shift/su_max 0.003
_refine_ls_shift/su_mean 0.000
_refine_ls_structure_factor_coef Fsqd
_refine_ls_weighting_details 'w=1/[\s^2^(Fo^2^)+27.5829P] where P=(Fo^2^+2Fc^2^)/3'
_refine_ls_weighting_scheme calc
_refine_ls_wR_factor_gt 0.1059
_refine_ls_wR_factor_ref 0.1100
_reflns_number_gt 12813
_reflns_number_total 14451
_reflns_threshold_expression 'I > 2\s(I)'
_cod_data_source_file ja9b04061_si_002.cif
_cod_data_source_block 40274_ThNArF(TriNOx)K(crypt)
_cod_database_code 4128742
_shelx_shelxl_version_number 2017/1
_shelx_estimated_absorpt_t_max 0.951
_shelx_estimated_absorpt_t_min 0.583

loop_
_space_group_symop_operation_xyz
'x, y, z'
'-x, -y, -z'

loop_
_atom_site_label
_atom_site_type_symbol
_atom_site_fract_x
_atom_site_fract_y
_atom_site_fract_z
_atom_site_U_iso_or_equiv
_atom_site_adp_type
_atom_site_occupancy
_atom_site_site_symmetry_order
_atom_site_calc_flag
_atom_site_refinement_flags_posn
Th1 Th 0.78898(2) 0.63564(2) 0.79938(2) 0.01392(6) Uani 1 1 d .
F1 F 0.6177(4) 0.5864(4) 0.52780(15) 0.0382(10) Uani 1 1 d .
F2 F 0.7982(4) 0.6905(4) 0.49863(18) 0.0495(12) Uani 1 1 d .
F3 F 0.6946(4) 0.4863(4) 0.48383(15) 0.0385(10) Uani 1 1 d .
F4 F 1.1105(4) 0.4881(4) 0.65667(16) 0.0368(10) Uani 1 1 d .
F5 F 1.1949(3) 0.6345(4) 0.60813(15) 0.0330(9) Uani 1 1 d .
F6 F 1.0615(4) 0.4433(4) 0.57167(16) 0.0414(10) Uani 1 1 d .
O1 O 0.7475(4) 0.8031(4) 0.80033(16) 0.0250(9) Uani 1 1 d .
O2 O 1.0010(4) 0.6810(4) 0.80841(17) 0.0252(9) Uani 1 1 d .
O3 O 0.6167(4) 0.4332(4) 0.77353(16) 0.0238(9) Uani 1 1 d .
N1 N 0.8090(5) 0.8438(5) 0.8550(2) 0.0217(11) Uani 1 1 d .
N2 N 0.9833(5) 0.6141(5) 0.85464(19) 0.0224(11) Uani 1 1 d .
N3 N 0.5634(5) 0.4407(5) 0.82175(19) 0.0203(10) Uani 1 1 d .
N4 N 0.7794(4) 0.6207(4) 0.92866(18) 0.0152(9) Uani 1 1 d .
N5 N 0.8073(5) 0.6372(5) 0.71637(18) 0.0200(10) Uani 1 1 d .
C1 C 0.7948(6) 0.7404(6) 0.9569(2) 0.0256(13) Uani 1 1 d .
H1a H 0.884215 0.810330 0.955967 0.031 Uiso 1 1 calc R
H1b H 0.785215 0.730407 0.994671 0.031 Uiso 1 1 calc R
C2 C 0.6979(6) 0.7789(6) 0.9341(2) 0.0213(12) Uani 1 1 d .
C3 C 0.5931(6) 0.7618(6) 0.9615(2) 0.0240(13) Uani 1 1 d .
H3 H 0.584809 0.726648 0.993841 0.029 Uiso 1 1 calc R
C4 C 0.5034(5) 0.7950(6) 0.9424(2) 0.0224(13) Uani 1 1 d .
H4 H 0.436616 0.787306 0.962534 0.027 Uiso 1 1 calc R
C5 C 0.5090(6) 0.8393(6) 0.8944(2) 0.0231(13) Uani 1 1 d .
H5 H 0.443297 0.857135 0.880335 0.028 Uiso 1 1 calc R
C6 C 0.6106(6) 0.8580(5) 0.8663(2) 0.0229(12) Uani 1 1 d .
H6 H 0.615100 0.890138 0.833397 0.027 Uiso 1 1 calc R
C7 C 0.7064(5) 0.8298(5) 0.8863(2) 0.0187(11) Uani 1 1 d .
C8 C 0.9230(5) 0.9794(5) 0.8588(2) 0.0199(12) Uani 1 1 d .
C9 C 0.9981(6) 1.0183(6) 0.9153(3) 0.0326(15) Uani 1 1 d .
H9a H 1.031227 0.959473 0.922249 0.049 Uiso 1 1 calc GR
H9b H 0.939766 1.014632 0.940988 0.049 Uiso 1 1 calc GR
H9c H 1.071417 1.105604 0.918906 0.049 Uiso 1 1 calc GR
C10 C 0.8780(7) 1.0741(6) 0.8456(3) 0.0315(15) Uani 1 1 d .
H10a H 0.821124 1.042146 0.811248 0.047 Uiso 1 1 calc GR
H10b H 0.954018 1.156960 0.843786 0.047 Uiso 1 1 calc GR
H10c H 0.829829 1.084222 0.873320 0.047 Uiso 1 1 calc GR
C11 C 1.0105(7) 0.9742(6) 0.8197(3) 0.0330(16) Uani 1 1 d .
H11a H 0.964919 0.954909 0.783339 0.049 Uiso 1 1 calc GR
H11b H 1.032364 0.907269 0.826338 0.049 Uiso 1 1 calc GR
H11c H 1.090641 1.056963 0.824120 0.049 Uiso 1 1 calc GR
C12 C 0.8789(6) 0.5949(6) 0.9539(2) 0.0221(12) Uani 1 1 d .
H12a H 0.864489 0.511103 0.937116 0.027 Uiso 1 1 calc R
H12b H 0.870161 0.589930 0.992001 0.027 Uiso 1 1 calc R
C13 C 1.0160(6) 0.6978(6) 0.9491(2) 0.0217(12) Uani 1 1 d .
C14 C 1.0946(6) 0.7897(6) 0.9929(2) 0.0265(13) Uani 1 1 d .
H14 H 1.065590 0.781191 1.026693 0.032 Uiso 1 1 calc R
C15 C 1.2146(6) 0.8935(6) 0.9880(3) 0.0301(15) Uani 1 1 d .
H15 H 1.266493 0.954929 1.018225 0.036 Uiso 1 1 calc R
C16 C 1.2573(6) 0.9067(6) 0.9398(3) 0.0302(15) Uani 1 1 d .
H16 H 1.337256 0.979179 0.936097 0.036 Uiso 1 1 calc R
C17 C 1.1835(6) 0.8137(6) 0.8959(3) 0.0279(14) Uani 1 1 d .
H17 H 1.215495 0.821793 0.862753 0.033 Uiso 1 1 calc R
C18 C 1.0629(6) 0.7088(6) 0.9001(2) 0.0224(12) Uani 1 1 d .
C19 C 1.0159(6) 0.5072(5) 0.8416(2) 0.0200(12) Uani 1 1 d .
C20 C 1.0191(8) 0.4456(7) 0.8909(3) 0.0366(17) Uani 1 1 d .
H20a H 0.930905 0.399499 0.900157 0.055 Uiso 1 1 calc GR
H20b H 1.076799 0.512010 0.920548 0.055 Uiso 1 1 calc GR
H20c H 1.051731 0.385575 0.883793 0.055 Uiso 1 1 calc GR
C21 C 0.9096(7) 0.4122(6) 0.7986(3) 0.0307(14) Uani 1 1 d .
H21a H 0.909414 0.453695 0.767153 0.046 Uiso 1 1 calc GR
H21b H 0.825109 0.380684 0.811326 0.046 Uiso 1 1 calc GR
H21c H 0.924858 0.340409 0.789155 0.046 Uiso 1 1 calc GR
C22 C 1.1483(6) 0.5601(7) 0.8226(3) 0.0352(16) Uani 1 1 d .
H22a H 1.159332 0.489165 0.807095 0.053 Uiso 1 1 calc GR
H22b H 1.217317 0.610065 0.852745 0.053 Uiso 1 1 calc GR
H22c H 1.153593 0.615115 0.795648 0.053 Uiso 1 1 calc GR
C23 C 0.6495(6) 0.5147(6) 0.9362(2) 0.0234(13) Uani 1 1 d .
H23a H 0.580938 0.534767 0.923132 0.028 Uiso 1 1 calc R
H23b H 0.647690 0.509707 0.974681 0.028 Uiso 1 1 calc R
C24 C 0.6184(6) 0.3847(6) 0.9073(2) 0.0238(13) Uani 1 1 d .
C25 C 0.6367(7) 0.2984(7) 0.9358(3) 0.0331(15) Uani 1 1 d .
H25 H 0.666886 0.321311 0.972880 0.040 Uiso 1 1 calc R
C26 C 0.6120(6) 0.1823(6) 0.9111(3) 0.0335(16) Uani 1 1 d .
H26 H 0.622001 0.124044 0.931348 0.040 Uiso 1 1 calc R
C27 C 0.5724(7) 0.1489(6) 0.8567(3) 0.0340(16) Uani 1 1 d .
H27 H 0.557563 0.068973 0.839556 0.041 Uiso 1 1 calc R
C28 C 0.5543(6) 0.2323(6) 0.8272(3) 0.0257(13) Uani 1 1 d .
H28 H 0.527375 0.209653 0.789878 0.031 Uiso 1 1 calc R
C29 C 0.5760(5) 0.3503(5) 0.8528(2) 0.0198(12) Uani 1 1 d .
C30 C 0.4266(6) 0.4157(6) 0.8071(2) 0.0211(12) Uani 1 1 d .
C31 C 0.3653(6) 0.4170(7) 0.8571(3) 0.0290(14) Uani 1 1 d .
H31a H 0.272745 0.389438 0.847201 0.043 Uiso 1 1 calc GR
H31b H 0.409749 0.503792 0.876903 0.043 Uiso 1 1 calc GR
H31c H 0.374155 0.358521 0.879511 0.043 Uiso 1 1 calc GR
C32 C 0.3408(6) 0.2854(6) 0.7720(3) 0.0310(15) Uani 1 1 d .
H32a H 0.255885 0.277028 0.759378 0.046 Uiso 1 1 calc GR
H32b H 0.328304 0.216640 0.792753 0.046 Uiso 1 1 calc GR
H32c H 0.383555 0.279719 0.741443 0.046 Uiso 1 1 calc GR
C33 C 0.4345(6) 0.5206(6) 0.7768(3) 0.0303(14) Uani 1 1 d .
H33a H 0.474723 0.519289 0.744926 0.046 Uiso 1 1 calc GR
H33b H 0.487299 0.603542 0.799377 0.046 Uiso 1 1 calc GR
H33c H 0.346498 0.507205 0.766350 0.046 Uiso 1 1 calc GR
C34 C 0.8393(5) 0.6153(5) 0.6694(2) 0.0159(11) Uani 1 1 d .
C35 C 0.7706(5) 0.6124(5) 0.6199(2) 0.0147(11) Uani 1 1 d .
H35 H 0.701305 0.631277 0.620427 0.018 Uiso 1 1 calc R
C36 C 0.8006(5) 0.5834(5) 0.5714(2) 0.0187(12) Uani 1 1 d .
C37 C 0.9016(5) 0.5533(5) 0.5677(2) 0.0152(11) Uani 1 1 d .
H37 H 0.921074 0.531474 0.534302 0.018 Uiso 1 1 calc R
C38 C 0.9716(5) 0.5570(5) 0.6154(2) 0.0189(12) Uani 1 1 d .
C39 C 0.9442(5) 0.5884(5) 0.6640(2) 0.0173(11) Uani 1 1 d .
H39 H 0.996803 0.592501 0.695277 0.021 Uiso 1 1 calc R
C40 C 0.7289(6) 0.5859(5) 0.5213(2) 0.0224(12) Uani 1 1 d .
C41 C 1.0828(6) 0.5306(6) 0.6133(2) 0.0219(12) Uani 1 1 d .
K1 K 0.40197(11) -0.03189(11) 0.62325(5) 0.0166(2) Uani 1 1 d .
O4 O 0.4292(4) 0.2140(3) 0.64399(16) 0.0190(8) Uani 1 1 d .
O5 O 0.6560(4) 0.1853(4) 0.64188(15) 0.0177(8) Uani 1 1 d .
O6 O 0.2213(4) -0.1183(4) 0.69186(15) 0.0210(9) Uani 1 1 d .
O7 O 0.4587(4) -0.1236(4) 0.71614(16) 0.0213(9) Uani 1 1 d .
O8 O 0.2419(4) -0.1114(4) 0.52031(15) 0.0199(8) Uani 1 1 d .
O9 O 0.4449(4) -0.1705(4) 0.54216(15) 0.0222(9) Uani 1 1 d .
N6 N 0.1665(5) 0.0087(4) 0.60723(19) 0.0197(10) Uani 1 1 d .
N7 N 0.6409(5) -0.0674(5) 0.63691(19) 0.0207(10) Uani 1 1 d .
C42 C 0.2014(6) 0.1406(5) 0.6279(3) 0.0241(13) Uani 1 1 d .
H42a H 0.199380 0.147449 0.666740 0.029 Uiso 1 1 calc R
H42b H 0.135411 0.160209 0.611295 0.029 Uiso 1 1 calc R
C43 C 0.3341(6) 0.2380(5) 0.6176(3) 0.0234(13) Uani 1 1 d .
H43a H 0.337772 0.232218 0.578910 0.028 Uiso 1 1 calc R
H43b H 0.351515 0.325226 0.630915 0.028 Uiso 1 1 calc R
C44 C 0.5578(5) 0.3194(5) 0.6464(2) 0.0207(12) Uani 1 1 d .
H44a H 0.564271 0.397053 0.666309 0.025 Uiso 1 1 calc R
H44b H 0.576832 0.336626 0.610053 0.025 Uiso 1 1 calc R
C45 C 0.6543(6) 0.2881(5) 0.6737(2) 0.0206(12) Uani 1 1 d .
H45a H 0.742228 0.364359 0.679552 0.025 Uiso 1 1 calc R
H45b H 0.630281 0.263278 0.708800 0.025 Uiso 1 1 calc R
C46 C 0.7622(6) 0.1693(6) 0.6633(3) 0.0252(13) Uani 1 1 d .
H46a H 0.756995 0.157170 0.701054 0.030 Uiso 1 1 calc R
H46b H 0.845882 0.246592 0.661383 0.030 Uiso 1 1 calc R
C47 C 0.7561(6) 0.0538(6) 0.6318(3) 0.0251(13) Uani 1 1 d .
H47a H 0.755890 0.064922 0.593760 0.030 Uiso 1 1 calc R
H47b H 0.835556 0.049269 0.643858 0.030 Uiso 1 1 calc R
C48 C 0.0699(6) -0.0834(6) 0.6369(2) 0.0212(12) Uani 1 1 d .
H48a H 0.033699 -0.170631 0.617179 0.025 Uiso 1 1 calc R
H48b H -0.002813 -0.064648 0.638180 0.025 Uiso 1 1 calc R
C49 C 0.1239(6) -0.0817(6) 0.6929(2) 0.0229(13) Uani 1 1 d .
H49a H 0.161717 0.005306 0.713064 0.027 Uiso 1 1 calc R
H49b H 0.052856 -0.141431 0.711012 0.027 Uiso 1 1 calc R
C50 C 0.2679(6) -0.1281(6) 0.7438(2) 0.0266(14) Uani 1 1 d .
H50a H 0.193443 -0.175582 0.762934 0.032 Uiso 1 1 calc R
H50b H 0.323800 -0.041640 0.764200 0.032 Uiso 1 1 calc R
C51 C 0.3445(6) -0.1967(6) 0.7391(2) 0.0249(13) Uani 1 1 d .
H51a H 0.369413 -0.211756 0.774706 0.030 Uiso 1 1 calc R
H51b H 0.289997 -0.280801 0.716599 0.030 Uiso 1 1 calc R
C52 C 0.5265(6) -0.1928(6) 0.7066(3) 0.0271(14) Uani 1 1 d .
H52a H 0.473559 -0.266979 0.678524 0.032 Uiso 1 1 calc R
H52b H 0.541402 -0.225121 0.739428 0.032 Uiso 1 1 calc R
C53 C 0.6556(6) -0.1059(6) 0.6894(2) 0.0261(13) Uani 1 1 d .
H53a H 0.704240 -0.028286 0.716234 0.031 Uiso 1 1 calc R
H53b H 0.707573 -0.150296 0.687995 0.031 Uiso 1 1 calc R
C54 C 0.1146(6) -0.0193(6) 0.5506(2) 0.0227(12) Uani 1 1 d .
H54a H 0.168264 0.056046 0.533458 0.027 Uiso 1 1 calc R
H54b H 0.024851 -0.032205 0.546809 0.027 Uiso 1 1 calc R
C55 C 0.1116(6) -0.1344(6) 0.5214(2) 0.0237(13) Uani 1 1 d .
H55a H 0.063103 -0.209766 0.539393 0.028 Uiso 1 1 calc R
H55b H 0.066322 -0.152791 0.484638 0.028 Uiso 1 1 calc R
C56 C 0.2416(6) -0.2199(5) 0.4930(2) 0.0226(13) Uani 1 1 d .
H56a H 0.191902 -0.242479 0.456873 0.027 Uiso 1 1 calc R
H56b H 0.198783 -0.293919 0.512362 0.027 Uiso 1 1 calc R
C57 C 0.3789(6) -0.1899(6) 0.4895(2) 0.0247(13) Uani 1 1 d .
H57a H 0.379142 -0.261542 0.467464 0.030 Uiso 1 1 calc R
H57b H 0.424037 -0.111892 0.472693 0.030 Uiso 1 1 calc R
C58 C 0.5695(6) -0.1604(6) 0.5405(2) 0.0239(13) Uani 1 1 d .
H58a H 0.629562 -0.077808 0.529387 0.029 Uiso 1 1 calc R
H58b H 0.561857 -0.230322 0.514491 0.029 Uiso 1 1 calc R
C59 C 0.6222(6) -0.1688(6) 0.5952(2) 0.0232(13) Uani 1 1 d .
H59a H 0.561531 -0.252503 0.605232 0.028 Uiso 1 1 calc R
H59b H 0.706914 -0.165991 0.593517 0.028 Uiso 1 1 calc R

loop_
_atom_site_aniso_label
_atom_site_aniso_U_11
_atom_site_aniso_U_22
_atom_site_aniso_U_33
_atom_site_aniso_U_23
_atom_site_aniso_U_13
_atom_site_aniso_U_12
Th1 0.01336(9) 0.01250(9) 0.01673(10) 0.00140(7) 0.00484(7) 0.00668(7)
F1 0.030(2) 0.057(3) 0.031(2) -0.0066(19) -0.0055(17) 0.028(2)
F2 0.035(2) 0.045(2) 0.050(3) 0.031(2) -0.007(2) 0.003(2)
F3 0.051(3) 0.044(2) 0.025(2) -0.0085(17) -0.0082(18) 0.031(2)
F4 0.039(2) 0.055(3) 0.036(2) 0.020(2) 0.0137(18) 0.035(2)
F5 0.0189(18) 0.041(2) 0.035(2) 0.0094(17) 0.0093(16) 0.0097(17)
F6 0.036(2) 0.053(3) 0.041(2) -0.019(2) -0.0018(18) 0.032(2)
O1 0.029(2) 0.029(2) 0.019(2) -0.0015(17) 0.0057(18) 0.016(2)
O2 0.022(2) 0.028(2) 0.026(2) 0.0089(18) 0.0074(18) 0.0111(19)
O3 0.031(2) 0.025(2) 0.019(2) 0.0041(17) 0.0116(18) 0.0146(19)
N1 0.020(3) 0.020(2) 0.022(3) -0.003(2) 0.002(2) 0.008(2)
N2 0.024(3) 0.023(3) 0.020(3) 0.005(2) 0.006(2) 0.011(2)
N3 0.022(3) 0.024(3) 0.017(2) 0.007(2) 0.007(2) 0.012(2)
N4 0.016(2) 0.015(2) 0.015(2) -0.0014(18) 0.0006(18) 0.0087(19)
N5 0.024(3) 0.023(2) 0.013(2) 0.0016(19) 0.004(2) 0.011(2)
C1 0.030(3) 0.028(3) 0.018(3) -0.002(2) 0.005(3) 0.014(3)
C2 0.021(3) 0.023(3) 0.017(3) -0.003(2) 0.001(2) 0.010(2)
C3 0.023(3) 0.030(3) 0.019(3) 0.001(2) 0.010(2) 0.013(3)
C4 0.014(3) 0.023(3) 0.028(3) -0.001(2) 0.009(2) 0.008(2)
C5 0.018(3) 0.030(3) 0.025(3) 0.001(3) 0.002(2) 0.015(3)
C6 0.023(3) 0.020(3) 0.026(3) 0.000(2) 0.003(2) 0.012(2)
C7 0.017(3) 0.018(3) 0.021(3) -0.004(2) 0.003(2) 0.009(2)
C8 0.017(3) 0.015(3) 0.022(3) -0.002(2) 0.006(2) 0.004(2)
C9 0.023(3) 0.028(3) 0.039(4) -0.004(3) 0.004(3) 0.008(3)
C10 0.032(4) 0.023(3) 0.038(4) 0.006(3) 0.012(3) 0.012(3)
C11 0.029(4) 0.029(3) 0.039(4) 0.006(3) 0.020(3) 0.010(3)
C12 0.023(3) 0.024(3) 0.021(3) 0.007(2) 0.004(2) 0.012(3)
C13 0.024(3) 0.022(3) 0.022(3) 0.001(2) 0.000(2) 0.014(3)
C14 0.027(3) 0.032(3) 0.020(3) -0.001(3) -0.003(3) 0.016(3)
C15 0.029(3) 0.031(3) 0.032(4) -0.010(3) -0.012(3) 0.020(3)
C16 0.016(3) 0.027(3) 0.046(4) -0.001(3) -0.002(3) 0.011(3)
C17 0.028(3) 0.028(3) 0.034(4) 0.007(3) 0.010(3) 0.017(3)
C18 0.015(3) 0.024(3) 0.029(3) 0.003(2) 0.000(2) 0.012(2)
C19 0.022(3) 0.020(3) 0.019(3) 0.003(2) 0.002(2) 0.011(2)
C20 0.057(5) 0.037(4) 0.028(4) 0.001(3) -0.001(3) 0.034(4)
C21 0.036(4) 0.026(3) 0.027(3) 0.000(3) 0.004(3) 0.013(3)
C22 0.022(3) 0.036(4) 0.053(5) 0.005(3) 0.009(3) 0.019(3)
C23 0.024(3) 0.034(3) 0.013(3) 0.009(2) 0.011(2) 0.013(3)
C24 0.017(3) 0.024(3) 0.024(3) 0.012(2) 0.005(2) 0.004(2)
C25 0.029(4) 0.036(4) 0.030(4) 0.016(3) 0.003(3) 0.011(3)
C26 0.029(4) 0.024(3) 0.047(4) 0.019(3) 0.001(3) 0.011(3)
C27 0.037(4) 0.019(3) 0.050(4) 0.013(3) 0.013(3) 0.015(3)
C28 0.023(3) 0.021(3) 0.031(3) 0.010(3) 0.008(3) 0.006(3)
C29 0.016(3) 0.018(3) 0.021(3) 0.006(2) 0.006(2) 0.004(2)
C30 0.017(3) 0.023(3) 0.020(3) 0.004(2) 0.005(2) 0.007(2)
C31 0.019(3) 0.037(4) 0.031(4) 0.005(3) 0.006(3) 0.013(3)
C32 0.022(3) 0.033(4) 0.030(4) 0.001(3) 0.000(3) 0.009(3)
C33 0.028(3) 0.036(4) 0.032(4) 0.008(3) 0.003(3) 0.020(3)
C34 0.017(3) 0.013(2) 0.016(3) 0.003(2) 0.005(2) 0.005(2)
C35 0.012(3) 0.012(2) 0.018(3) 0.001(2) 0.004(2) 0.005(2)
C36 0.019(3) 0.010(2) 0.021(3) 0.002(2) -0.001(2) 0.002(2)
C37 0.021(3) 0.012(2) 0.013(3) 0.001(2) 0.006(2) 0.008(2)
C38 0.016(3) 0.016(3) 0.023(3) 0.006(2) 0.007(2) 0.005(2)
C39 0.016(3) 0.016(3) 0.016(3) 0.002(2) 0.000(2) 0.006(2)
C40 0.019(3) 0.019(3) 0.026(3) -0.001(2) -0.002(2) 0.008(2)
C41 0.023(3) 0.028(3) 0.019(3) 0.003(2) 0.002(2) 0.015(3)
K1 0.0193(6) 0.0164(5) 0.0131(5) 0.0033(4) 0.0054(5) 0.0074(5)
O4 0.0148(19) 0.0126(18) 0.025(2) 0.0039(16) 0.0037(16) 0.0027(16)
O5 0.018(2) 0.0181(19) 0.0144(19) -0.0012(15) 0.0027(15) 0.0069(16)
O6 0.021(2) 0.029(2) 0.012(2) 0.0071(16) 0.0068(16) 0.0101(18)
O7 0.021(2) 0.023(2) 0.018(2) 0.0074(16) 0.0065(17) 0.0080(17)
O8 0.021(2) 0.0154(19) 0.019(2) 0.0006(16) 0.0016(16) 0.0055(17)
O9 0.033(2) 0.024(2) 0.015(2) 0.0029(16) 0.0059(17) 0.0180(19)
N6 0.019(2) 0.017(2) 0.020(2) 0.0031(19) 0.005(2) 0.006(2)
N7 0.026(3) 0.023(2) 0.018(2) 0.008(2) 0.008(2) 0.014(2)
C42 0.018(3) 0.020(3) 0.033(3) 0.003(3) 0.004(3) 0.007(2)
C43 0.026(3) 0.013(3) 0.031(3) 0.003(2) 0.003(3) 0.010(2)
C44 0.018(3) 0.011(2) 0.026(3) 0.000(2) 0.006(2) 0.001(2)
C45 0.019(3) 0.018(3) 0.020(3) -0.003(2) 0.002(2) 0.006(2)
C46 0.017(3) 0.025(3) 0.029(3) 0.003(3) 0.001(2) 0.007(2)
C47 0.021(3) 0.022(3) 0.032(3) 0.004(3) 0.009(3) 0.009(3)
C48 0.016(3) 0.023(3) 0.021(3) 0.003(2) 0.006(2) 0.007(2)
C49 0.019(3) 0.025(3) 0.020(3) 0.004(2) 0.008(2) 0.006(2)
C50 0.023(3) 0.031(3) 0.016(3) 0.004(2) 0.006(2) 0.005(3)
C51 0.029(3) 0.025(3) 0.013(3) 0.012(2) 0.005(2) 0.006(3)
C52 0.036(4) 0.026(3) 0.022(3) 0.011(3) 0.006(3) 0.017(3)
C53 0.028(3) 0.031(3) 0.022(3) 0.008(3) 0.006(3) 0.017(3)
C54 0.017(3) 0.022(3) 0.023(3) 0.006(2) 0.000(2) 0.005(2)
C55 0.021(3) 0.022(3) 0.021(3) 0.002(2) 0.001(2) 0.005(2)
C56 0.033(3) 0.014(3) 0.013(3) 0.000(2) 0.002(2) 0.006(2)
C57 0.043(4) 0.022(3) 0.012(3) 0.002(2) 0.008(3) 0.018(3)
C58 0.035(4) 0.024(3) 0.021(3) 0.005(2) 0.012(3) 0.020(3)
C59 0.030(3) 0.025(3) 0.023(3) 0.009(2) 0.011(3) 0.019(3)

loop_
_atom_type_symbol
_atom_type_description
_atom_type_scat_dispersion_real
_atom_type_scat_dispersion_imag
_atom_type_scat_source
C C 0.0033 0.0016 'International Tables Vol C Tables 4.2.6.8 and 6.1.1.4'
H H 0.0000 0.0000 'International Tables Vol C Tables 4.2.6.8 and 6.1.1.4'
F F 0.0171 0.0103 'International Tables Vol C Tables 4.2.6.8 and 6.1.1.4'
K K 0.2009 0.2494 'International Tables Vol C Tables 4.2.6.8 and 6.1.1.4'
N N 0.0061 0.0033 'International Tables Vol C Tables 4.2.6.8 and 6.1.1.4'
O O 0.0106 0.0060 'International Tables Vol C Tables 4.2.6.8 and 6.1.1.4'
Th Th -7.2400 8.8979 'International Tables Vol C Tables 4.2.6.8 and 6.1.1.4'

loop_
_geom_angle_atom_site_label_1
_geom_angle_atom_site_label_2
_geom_angle_atom_site_label_3
_geom_angle
O1 Th1 O3 117.75(15)
O1 Th1 N1 32.68(15)
O1 Th1 N2 130.92(15)
O1 Th1 N3 103.46(15)
O2 Th1 O1 117.98(15)
O2 Th1 O3 123.18(15)
O2 Th1 N1 101.51(15)
O2 Th1 N2 32.46(14)
O2 Th1 N3 134.58(15)
O3 Th1 N1 132.15(15)
O3 Th1 N2 107.55(15)
O3 Th1 N3 32.01(14)
N1 Th1 N2 101.28(15)
N1 Th1 N3 103.98(15)
N2 Th1 N3 105.18(15)
N5 Th1 O1 90.60(16)
N5 Th1 O2 83.65(17)
N5 Th1 O3 85.58(16)
N5 Th1 N1 118.12(17)
N5 Th1 N2 111.50(17)
N5 Th1 N3 115.15(17)
N1 O1 Th1 88.2(3)
N2 O2 Th1 90.6(3)
N3 O3 Th1 90.8(3)
O1 N1 Th1 59.1(2)
O1 N1 C7 105.9(4)
O1 N1 C8 107.5(4)
C7 N1 Th1 118.9(3)
C7 N1 C8 115.7(4)
C8 N1 Th1 125.4(3)
O2 N2 Th1 56.9(2)
O2 N2 C19 106.7(4)
C18 N2 Th1 119.0(3)
C18 N2 O2 107.1(4)
C18 N2 C19 116.2(5)
C19 N2 Th1 124.9(3)
O3 N3 Th1 57.2(2)
O3 N3 C29 106.1(4)
O3 N3 C30 108.8(4)
C29 N3 Th1 116.6(3)
C29 N3 C30 115.2(4)
C30 N3 Th1 128.2(3)
C1 N4 C23 107.4(4)
C12 N4 C1 108.8(4)
C12 N4 C23 107.3(4)
C34 N5 Th1 160.0(4)
N4 C1 C2 114.1(5)
C3 C2 C1 119.1(5)
C7 C2 C1 123.0(5)
C7 C2 C3 117.9(5)
C4 C3 C2 121.2(6)
C3 C4 C5 120.5(5)
C4 C5 C6 120.1(6)
C5 C6 C7 120.3(6)
C2 C7 N1 120.2(5)
C6 C7 N1 119.7(5)
C6 C7 C2 120.0(5)
N1 C8 C9 107.9(5)
C10 C8 N1 112.1(5)
C10 C8 C9 110.7(5)
C11 C8 N1 106.8(5)
C11 C8 C9 109.2(5)
C11 C8 C10 110.0(5)
N4 C12 C13 112.0(5)
C14 C13 C12 120.2(6)
C14 C13 C18 118.6(6)
C18 C13 C12 121.1(5)
C15 C14 C13 121.3(6)
C16 C15 C14 119.9(6)
C15 C16 C17 120.0(6)
C16 C17 C18 120.9(6)
C13 C18 N2 119.1(5)
C17 C18 N2 121.6(6)
C17 C18 C13 119.3(6)
C20 C19 N2 109.7(5)
C20 C19 C22 108.8(5)
C21 C19 N2 106.1(5)
C21 C19 C20 110.8(5)
C21 C19 C22 110.8(5)
C22 C19 N2 110.6(5)
N4 C23 C24 113.1(5)
C25 C24 C23 119.6(6)
C29 C24 C23 121.8(5)
C29 C24 C25 118.5(6)
C26 C25 C24 121.3(6)
C25 C26 C27 120.2(6)
C26 C27 C28 120.1(6)
C27 C28 C29 119.7(6)
C24 C29 N3 119.8(5)
C24 C29 C28 120.1(6)
C28 C29 N3 119.9(5)
N3 C30 C31 110.1(5)
N3 C30 C32 111.6(5)
N3 C30 C33 107.1(5)
C31 C30 C32 108.5(5)
C33 C30 C31 110.3(5)
C33 C30 C32 109.3(5)
N5 C34 C35 123.4(5)
N5 C34 C39 122.7(5)
C35 C34 C39 113.9(5)
C36 C35 C34 122.9(5)
C35 C36 C37 121.5(5)
C35 C36 C40 120.6(5)
C37 C36 C40 117.9(5)
C38 C37 C36 116.9(5)
C37 C38 C41 118.7(5)
C39 C38 C37 122.0(5)
C39 C38 C41 119.3(5)
C38 C39 C34 122.7(5)
F1 C40 F2 105.0(5)
F1 C40 C36 113.4(5)
F2 C40 C36 112.8(5)
F3 C40 F1 105.3(5)
F3 C40 F2 105.5(5)
F3 C40 C36 114.0(5)
F4 C41 F5 105.3(5)
F4 C41 F6 106.4(5)
F4 C41 C38 113.8(5)
F5 C41 F6 105.0(5)
F5 C41 C38 113.0(5)
F6 C41 C38 112.5(5)
O4 K1 O5 60.79(11)
O4 K1 O7 113.63(12)
O4 K1 O8 98.00(12)
O4 K1 N6 58.94(12)
O4 K1 N7 120.23(13)
O5 K1 O7 90.96(12)
O5 K1 O8 121.42(12)
O5 K1 N6 118.87(12)
O5 K1 N7 60.06(12)
O6 K1 O4 89.98(12)
O6 K1 O5 128.31(12)
O6 K1 O7 61.13(12)
O6 K1 O8 102.97(12)
O6 K1 O9 129.16(13)
O6 K1 N6 60.92(12)
O6 K1 N7 120.70(13)
O7 K1 O8 143.46(12)
O7 K1 N6 121.43(13)
O7 K1 N7 60.13(12)
O8 K1 N6 60.02(12)
O8 K1 N7 119.20(13)
O9 K1 O4 136.72(12)
O9 K1 O5 97.37(12)
O9 K1 O7 102.78(12)
O9 K1 O8 59.94(12)
O9 K1 N6 119.57(13)
O9 K1 N7 59.86(13)
N7 K1 N6 178.35(13)
C43 O4 K1 118.7(3)
C43 O4 C44 111.4(4)
C44 O4 K1 116.3(3)
C45 O5 K1 109.6(3)
C46 O5 K1 118.1(3)
C46 O5 C45 110.0(4)
C49 O6 K1 121.6(3)
C49 O6 C50 111.8(4)
C50 O6 K1 116.0(3)
C51 O7 K1 111.7(3)
C51 O7 C52 111.3(4)
C52 O7 K1 112.6(3)
C55 O8 K1 114.8(3)
C56 O8 K1 110.4(3)
C56 O8 C55 110.8(4)
C57 O9 K1 118.3(3)
C58 O9 K1 121.4(3)
C58 O9 C57 110.9(4)
C42 N6 K1 111.0(3)
C42 N6 C48 110.8(5)
C48 N6 K1 105.2(3)
C54 N6 K1 109.6(3)
C54 N6 C42 109.8(5)
C54 N6 C48 110.3(4)
C47 N7 K1 108.5(3)
C47 N7 C53 110.6(5)
C53 N7 K1 110.1(3)
C59 N7 K1 108.2(3)
C59 N7 C47 110.3(5)
C59 N7 C53 109.0(5)
N6 C42 C43 113.0(5)
O4 C43 C42 108.8(5)
O4 C44 C45 109.2(5)
O5 C45 C44 110.0(5)
O5 C46 C47 109.3(5)
N7 C47 C46 113.4(5)
N6 C48 C49 114.3(5)
O6 C49 C48 109.7(5)
O6 C50 C51 109.1(5)
O7 C51 C50 110.5(5)
O7 C52 C53 109.5(5)
N7 C53 C52 112.9(5)
N6 C54 C55 114.6(5)
O8 C55 C54 109.7(5)
O8 C56 C57 109.5(5)
O9 C57 C56 108.7(5)
O9 C58 C59 108.7(5)
N7 C59 C58 114.7(5)

loop_
_geom_bond_atom_site_label_1
_geom_bond_atom_site_label_2
_geom_bond_distance
Th1 O1 2.291(4)
Th1 O2 2.278(4)
Th1 O3 2.293(4)
Th1 N1 2.668(5)
Th1 N2 2.719(5)
Th1 N3 2.727(5)
Th1 N5 2.149(5)
F1 C40 1.341(7)
F2 C40 1.346(7)
F3 C40 1.337(7)
F4 C41 1.338(7)
F5 C41 1.344(7)
F6 C41 1.344(7)
O1 N1 1.441(6)
O2 N2 1.459(6)
O3 N3 1.445(6)
N1 C7 1.460(7)
N1 C8 1.527(7)
N2 C18 1.444(8)
N2 C19 1.530(7)
N3 C29 1.455(7)
N3 C30 1.501(7)
N4 C1 1.477(7)
N4 C12 1.464(7)
N4 C23 1.496(7)
N5 C34 1.330(7)
C1 C2 1.518(9)
C2 C3 1.414(8)
C2 C7 1.402(8)
C3 C4 1.367(9)
C4 C5 1.373(9)
C5 C6 1.386(8)
C6 C7 1.397(8)
C8 C9 1.533(9)
C8 C10 1.520(9)
C8 C11 1.516(8)
C12 C13 1.520(8)
C13 C14 1.400(8)
C13 C18 1.403(8)
C14 C15 1.396(9)
C15 C16 1.363(10)
C16 C17 1.396(9)
C17 C18 1.400(9)
C19 C20 1.522(9)
C19 C21 1.503(8)
C19 C22 1.522(8)
C23 C24 1.527(9)
C24 C25 1.404(9)
C24 C29 1.392(8)
C25 C26 1.365(10)
C26 C27 1.386(10)
C27 C28 1.387(9)
C28 C29 1.406(8)
C30 C31 1.523(8)
C30 C32 1.539(8)
C30 C33 1.507(9)
C34 C35 1.429(8)
C34 C39 1.438(8)
C35 C36 1.379(8)
C36 C37 1.412(8)
C36 C40 1.480(8)
C37 C38 1.394(8)
C38 C39 1.376(8)
C38 C41 1.497(8)
K1 O4 2.818(4)
K1 O5 2.844(4)
K1 O6 2.746(4)
K1 O7 2.858(4)
K1 O8 2.892(4)
K1 O9 2.781(4)
K1 N6 3.047(5)
K1 N7 3.046(5)
O4 C43 1.418(7)
O4 C44 1.430(6)
O5 C45 1.430(6)
O5 C46 1.429(7)
O6 C49 1.417(7)
O6 C50 1.426(7)
O7 C51 1.422(7)
O7 C52 1.426(7)
O8 C55 1.430(7)
O8 C56 1.425(7)
O9 C57 1.434(7)
O9 C58 1.422(7)
N6 C42 1.471(7)
N6 C48 1.478(7)
N6 C54 1.464(7)
N7 C47 1.470(7)
N7 C53 1.477(7)
N7 C59 1.467(7)
C42 C43 1.505(8)
C44 C45 1.499(8)
C46 C47 1.513(8)
C48 C49 1.508(8)
C50 C51 1.494(9)
C52 C53 1.509(9)
C54 C55 1.500(8)
C56 C57 1.496(9)
C58 C59 1.508(8)
